data_7209854
loop_
_publ_author_name
'Wen, Zhen-Zhen'
'Wen, Xi-Ling'
'Cai, Song-Liang'
'Zheng, Sheng-Run'
'Fan, Jun'
'Zhang, Wei-Guang'

_publ_section_title
;
 The construction of Cu(i)/Cu(ii) coordination polymers based on
 pyrazine--carboxylate: Structural diversity tuned by in situ hydrolysis
 reaction
;
_journal_issue 26
_journal_name_full CrystEngComm
_journal_page_first 5359
_journal_paper_doi 10.1039/c3ce26817a
_journal_volume 15
_journal_year 2013
_chemical_formula_moiety 'C10 H8 Cu3 I2 N4 O5, H2 O'
_chemical_formula_sum 'C10 H10 Cu3 I2 N4 O6'
_chemical_formula_weight 726.64
_chemical_name_systematic
;
?
;
_space_group_IT_number 60
_symmetry_cell_setting orthorhombic
_symmetry_space_group_name_Hall '-P 2n 2ab'
_symmetry_space_group_name_H-M 'P b c n'
_atom_sites_solution_hydrogens geom
_atom_sites_solution_primary direct
_atom_sites_solution_secondary difmap
_audit_creation_method SHELXL-97
_cell_angle_alpha 90.00
_cell_angle_beta 90.00
_cell_angle_gamma 90.00
_cell_formula_units_Z 8
_cell_length_a 7.6664(16)
_cell_length_b 31.951(7)
_cell_length_c 15.481(3)
_cell_measurement_reflns_used 3244
_cell_measurement_temperature 296(2)
_cell_measurement_theta_max 28.19
_cell_measurement_theta_min 2.55
_cell_volume 3792.1(14)
_computing_cell_refinement 'Bruker SAINT'
_computing_data_collection 'Bruker APEX2'
_computing_data_reduction 'Bruker SAINT'
_computing_molecular_graphics 'Bruker SHELXTL'
_computing_publication_material 'Bruker SHELXTL'
_computing_structure_refinement 'SHELXL-97 (Sheldrick, 2008)'
_computing_structure_solution 'SHELXS-97 (Sheldrick, 2008)'
_diffrn_ambient_temperature 296(2)
_diffrn_measured_fraction_theta_full 0.994
_diffrn_measured_fraction_theta_max 0.994
_diffrn_radiation_monochromator graphite
_diffrn_radiation_source 'fine-focus sealed tube'
_diffrn_radiation_type MoK\a
_diffrn_radiation_wavelength 0.71073
_diffrn_reflns_av_R_equivalents 0.0966
_diffrn_reflns_av_sigmaI/netI 0.0845
_diffrn_reflns_limit_h_max 8
_diffrn_reflns_limit_h_min -9
_diffrn_reflns_limit_k_max 33
_diffrn_reflns_limit_k_min -37
_diffrn_reflns_limit_l_max 18
_diffrn_reflns_limit_l_min -18
_diffrn_reflns_number 16467
_diffrn_reflns_theta_full 24.99
_diffrn_reflns_theta_max 24.99
_diffrn_reflns_theta_min 1.83
_exptl_absorpt_coefficient_mu 6.623
_exptl_absorpt_correction_T_max 0.3509
_exptl_absorpt_correction_T_min 0.2412
_exptl_absorpt_correction_type multi-scan
_exptl_absorpt_process_details 'Higashi, T. (1995)'
_exptl_crystal_colour bROWN
_exptl_crystal_density_diffrn 2.546
_exptl_crystal_density_method 'not measured'
_exptl_crystal_description block
_exptl_crystal_F_000 2712
_exptl_crystal_size_max 0.30
_exptl_crystal_size_mid 0.22
_exptl_crystal_size_min 0.20
_refine_diff_density_max 1.587
_refine_diff_density_min -1.153
_refine_diff_density_rms 0.247
_refine_ls_extinction_method none
_refine_ls_goodness_of_fit_ref 1.087
_refine_ls_hydrogen_treatment constr
_refine_ls_matrix_type full
_refine_ls_number_parameters 227
_refine_ls_number_reflns 3320
_refine_ls_number_restraints 60
_refine_ls_restrained_S_all 1.081
_refine_ls_R_factor_all 0.1308
_refine_ls_R_factor_gt 0.0867
_refine_ls_shift/su_max 0.000
_refine_ls_shift/su_mean 0.000
_refine_ls_structure_factor_coef Fsqd
_refine_ls_weighting_details 'calc w=1/[\s^2^(Fo^2^)+(0.0414P)^2^+128.7179P] where P=(Fo^2^+2Fc^2^)/3'
_refine_ls_weighting_scheme calc
_refine_ls_wR_factor_gt 0.1536
_refine_ls_wR_factor_ref 0.1696
_reflns_number_gt 2208
_reflns_number_total 3320
_reflns_threshold_expression >2sigma(I)
_cod_data_source_file c3ce26817a.txt
_cod_data_source_block 3
_cod_depositor_comments
;
The following automatic conversions were performed:

'_symmetry_cell_setting' value 'Orthorhombic' changed to
'orthorhombic' according to
/home/saulius/struct/CIF-dictionaries/cif_core.dic dictionary named
'cif_core.dic' version 2.4.2 from
2011-04-26.

'_refine_ls_hydrogen_treatment' value 'CONSTR' changed
to 'constr' according to
/home/saulius/struct/CIF-dictionaries/cif_core.dic dictionary named
'cif_core.dic' version 2.4.2 from 2011-04-26.

Automatic conversion script
Id: cif_fix_values 1891 2012-01-12 08:04:46Z andrius 
;
_cod_original_cell_volume 3792.0(14)
_cod_original_sg_symbol_H-M 'Pbcn '
_cod_database_code 7209854

loop_
_symmetry_equiv_pos_as_xyz
'x, y, z'
'-x+1/2, -y+1/2, z+1/2'
'-x, y, -z+1/2'
'x+1/2, -y+1/2, -z'
'-x, -y, -z'
'x-1/2, y-1/2, -z-1/2'
'x, -y, z-1/2'
'-x-1/2, y-1/2, z'

loop_
_atom_site_label
_atom_site_type_symbol
_atom_site_fract_x
_atom_site_fract_y
_atom_site_fract_z
_atom_site_U_iso_or_equiv
_atom_site_adp_type
_atom_site_occupancy
_atom_site_symmetry_multiplicity
_atom_site_calc_flag
_atom_site_refinement_flags
I1 I 0.26219(14) 0.47671(3) 0.44965(7) 0.0306(3) Uani 1 1 d .
I2 I 0.25562(15) 0.45223(4) 0.17904(7) 0.0328(3) Uani 1 1 d .
Cu1 Cu 0.0856(3) 0.43826(6) 0.32572(14) 0.0300(5) Uani 1 1 d .
Cu2 Cu -0.0781(3) 0.46589(6) 0.46948(15) 0.0305(6) Uani 1 1 d .
Cu3 Cu 0.2509(3) 0.22911(6) 0.37368(15) 0.0334(5) Uani 1 1 d .
O3 O 0.0223(15) 0.2070(4) 0.3988(9) 0.043(4) Uani 1 1 d .
O1 O 0.4840(15) 0.2541(3) 0.3663(9) 0.039(3) Uani 1 1 d .
O4 O -0.1110(16) 0.1511(4) 0.4538(10) 0.055(4) Uani 1 1 d .
O2 O 0.6185(16) 0.3156(4) 0.3536(12) 0.068(5) Uani 1 1 d .
N3 N 0.3295(17) 0.1724(4) 0.4118(10) 0.031(4) Uani 1 1 d .
N1 N 0.1718(17) 0.2890(4) 0.3675(10) 0.027(3) Uani 1 1 d .
C8 C 0.488(2) 0.1553(5) 0.4132(13) 0.036(5) Uani 1 1 d .
H8A H 0.5829 0.1708 0.3938 0.043 Uiso 1 1 calc R
C1 C 0.485(2) 0.2943(5) 0.3598(13) 0.035(5) Uani 1 1 d .
C6 C 0.021(2) 0.1703(6) 0.4311(12) 0.032(4) Uani 1 1 d .
N4 N 0.3785(16) 0.0914(4) 0.4681(9) 0.025(3) Uani 1 1 d .
N2 N 0.1267(16) 0.3744(4) 0.3466(9) 0.025(3) Uani 1 1 d .
C9 C 0.514(2) 0.1152(5) 0.4428(10) 0.025(4) Uani 1 1 d .
H9A H 0.6263 0.1043 0.4452 0.030 Uiso 1 1 calc R
O5 O 0.2457(18) 0.2188(4) 0.2314(9) 0.057(4) Uani 1 1 d .
H5WB H 0.2711 0.2187 0.1780 0.085 Uiso 1 1 d R
H5WA H 0.1490 0.2059 0.2372 0.085 Uiso 1 1 d R
C2 C 0.3107(18) 0.3147(5) 0.3595(10) 0.018(3) Uani 1 1 d U
C3 C 0.287(2) 0.3574(5) 0.3495(11) 0.027(4) Uani 1 1 d U
H3A H 0.3843 0.3747 0.3446 0.033 Uiso 1 1 calc R
C4 C -0.007(2) 0.3479(5) 0.3576(11) 0.031(4) Uani 1 1 d U
H4A H -0.1199 0.3588 0.3588 0.037 Uiso 1 1 calc R
C5 C 0.013(2) 0.3061(5) 0.3670(12) 0.030(4) Uani 1 1 d U
H5A H -0.0847 0.2890 0.3731 0.036 Uiso 1 1 calc R
C10 C 0.2199(19) 0.1089(5) 0.4670(10) 0.024(4) Uani 1 1 d U
H10A H 0.1250 0.0942 0.4887 0.028 Uiso 1 1 calc R
C7 C 0.1957(19) 0.1481(5) 0.4346(10) 0.021(4) Uani 1 1 d .
O1W O 0.5000 0.071(2) 0.2500 0.36(4) Uani 1 2 d SDU
H1WA H 0.3920 0.0710 0.2375 0.427 Uiso 0.50 1 d PRD
H1WB H 0.5198 0.0449 0.2559 0.427 Uiso 0.50 1 d PRD
O2W O 0.0000 0.088(2) 0.2500 0.40(4) Uani 1 2 d SDU
H2WA H 0.0732 0.1081 0.2437 0.483 Uiso 0.50 1 d PRD
H2WB H 0.0624 0.0663 0.2402 0.483 Uiso 0.50 1 d PRD

loop_
_atom_site_aniso_label
_atom_site_aniso_U_11
_atom_site_aniso_U_22
_atom_site_aniso_U_33
_atom_site_aniso_U_23
_atom_site_aniso_U_13
_atom_site_aniso_U_12
I1 0.0201(6) 0.0287(6) 0.0430(7) -0.0106(5) 0.0009(5) -0.0027(5)
I2 0.0236(6) 0.0414(7) 0.0333(6) 0.0046(5) -0.0006(6) -0.0091(6)
Cu1 0.0298(12) 0.0206(12) 0.0395(13) -0.0004(10) 0.0010(10) 0.0008(9)
Cu2 0.0281(12) 0.0196(12) 0.0438(14) 0.0010(10) 0.0025(10) -0.0013(9)
Cu3 0.0191(11) 0.0175(11) 0.0637(15) 0.0077(10) -0.0032(12) 0.0010(9)
O3 0.025(7) 0.025(7) 0.080(11) 0.020(7) -0.001(7) -0.003(6)
O1 0.019(6) 0.021(7) 0.077(10) 0.004(7) -0.003(7) -0.002(5)
O4 0.024(7) 0.043(9) 0.099(12) 0.036(8) -0.004(8) 0.004(6)
O2 0.018(7) 0.035(9) 0.150(16) 0.002(9) 0.008(9) -0.004(6)
N3 0.020(7) 0.019(8) 0.053(10) 0.010(7) -0.006(7) 0.007(6)
N1 0.023(7) 0.009(7) 0.050(10) 0.001(6) 0.003(7) -0.005(6)
C8 0.017(9) 0.018(10) 0.073(15) 0.005(9) 0.007(9) -0.003(7)
C1 0.021(10) 0.016(10) 0.067(14) 0.001(9) 0.008(9) 0.011(8)
C6 0.019(9) 0.041(12) 0.036(11) 0.012(9) 0.010(8) -0.001(8)
N4 0.014(7) 0.021(8) 0.040(9) -0.004(7) -0.008(6) -0.006(6)
N2 0.019(7) 0.024(8) 0.032(8) -0.002(6) 0.002(6) 0.000(6)
C9 0.011(8) 0.027(10) 0.037(10) 0.014(8) 0.004(7) -0.004(7)
O5 0.052(9) 0.062(9) 0.056(9) 0.008(7) 0.009(8) -0.012(8)
C2 0.006(6) 0.018(7) 0.029(7) 0.001(6) -0.006(6) 0.005(5)
C3 0.016(7) 0.028(7) 0.038(7) -0.002(6) 0.004(6) 0.002(6)
C4 0.025(8) 0.023(8) 0.044(9) -0.003(7) 0.009(7) 0.014(7)
C5 0.009(7) 0.034(9) 0.046(9) -0.010(8) 0.012(7) 0.000(7)
C10 0.010(6) 0.028(7) 0.032(7) 0.004(6) 0.001(6) -0.010(6)
C7 0.014(8) 0.019(9) 0.031(10) -0.001(7) -0.004(7) 0.005(7)
O1W 0.36(4) 0.36(4) 0.35(4) 0.000 0.001(10) 0.000
O2W 0.40(4) 0.41(4) 0.40(4) 0.000 -0.003(10) 0.000

loop_
_atom_type_symbol
_atom_type_description
_atom_type_scat_dispersion_real
_atom_type_scat_dispersion_imag
_atom_type_scat_source
C C 0.0033 0.0016 'International Tables Vol C Tables 4.2.6.8 and 6.1.1.4'
H H 0.0000 0.0000 'International Tables Vol C Tables 4.2.6.8 and 6.1.1.4'
N N 0.0061 0.0033 'International Tables Vol C Tables 4.2.6.8 and 6.1.1.4'
O O 0.0106 0.0060 'International Tables Vol C Tables 4.2.6.8 and 6.1.1.4'
Cu Cu 0.3201 1.2651 'International Tables Vol C Tables 4.2.6.8 and 6.1.1.4'
I I -0.4742 1.8119 'International Tables Vol C Tables 4.2.6.8 and 6.1.1.4'

loop_
_geom_angle_atom_site_label_1
_geom_angle_atom_site_label_2
_geom_angle_atom_site_label_3
_geom_angle
_geom_angle_site_symmetry_1
_geom_angle_site_symmetry_3
Cu2 I1 Cu2 60.50(8) 5_566 .
Cu2 I1 Cu1 113.18(8) 5_566 .
Cu2 I1 Cu1 61.34(7) . .
Cu1 I2 Cu1 60.79(9) 3 .
Cu1 I2 Cu2 60.54(7) 3 3
Cu1 I2 Cu2 120.43(8) . 3
N2 Cu1 I1 105.3(4) . .
N2 Cu1 I2 108.5(4) . 3
I1 Cu1 I2 116.45(8) . 3
N2 Cu1 I2 102.9(4) . .
I1 Cu1 I2 106.88(8) . .
I2 Cu1 I2 115.56(9) 3 .
N2 Cu1 Cu1 102.1(4) . 3
I1 Cu1 Cu1 151.79(6) . 3
I2 Cu1 Cu1 59.62(8) 3 3
I2 Cu1 Cu1 59.59(8) . 3
N2 Cu1 Cu2 105.1(4) . .
I1 Cu1 Cu2 59.32(7) . .
I2 Cu1 Cu2 60.69(7) 3 .
I2 Cu1 Cu2 151.26(10) . .
Cu1 Cu1 Cu2 119.44(12) 3 .
N4 Cu2 I1 107.7(3) 4_456 5_566
N4 Cu2 I1 108.9(3) 4_456 .
I1 Cu2 I1 119.50(8) 5_566 .
N4 Cu2 Cu2 128.5(4) 4_456 5_566
I1 Cu2 Cu2 60.09(8) 5_566 5_566
I1 Cu2 Cu2 59.41(8) . 5_566
N4 Cu2 Cu1 99.7(4) 4_456 .
I1 Cu2 Cu1 150.28(10) 5_566 .
I1 Cu2 Cu1 59.34(7) . .
Cu2 Cu2 Cu1 110.55(12) 5_566 .
N4 Cu2 I2 99.8(4) 4_456 3
I1 Cu2 I2 104.29(8) 5_566 3
I1 Cu2 I2 114.68(9) . 3
Cu2 Cu2 I2 131.30(13) 5_566 3
Cu1 Cu2 I2 58.77(7) . 3
O3 Cu3 O1 171.5(6) . .
O3 Cu3 N3 83.2(5) . .
O1 Cu3 N3 96.4(5) . .
O3 Cu3 N1 94.9(5) . .
O1 Cu3 N1 83.4(5) . .
N3 Cu3 N1 165.5(6) . .
O3 Cu3 O5 97.4(5) . .
O1 Cu3 O5 91.1(5) . .
N3 Cu3 O5 99.4(6) . .
N1 Cu3 O5 95.1(6) . .
C6 O3 Cu3 115.2(10) . .
C1 O1 Cu3 114.4(10) . .
C8 N3 C7 117.3(13) . .
C8 N3 Cu3 130.6(12) . .
C7 N3 Cu3 112.0(10) . .
C5 N1 C2 118.1(13) . .
C5 N1 Cu3 131.6(11) . .
C2 N1 Cu3 110.3(10) . .
N3 C8 C9 121.2(15) . .
N3 C8 H8A 119.4 . .
C9 C8 H8A 119.4 . .
O2 C1 O1 123.9(15) . .
O2 C1 C2 120.3(15) . .
O1 C1 C2 115.8(14) . .
O4 C6 O3 125.3(16) . .
O4 C6 C7 118.7(15) . .
O3 C6 C7 115.8(14) . .
C10 N4 C9 117.4(13) . .
C10 N4 Cu2 121.0(10) . 4_556
C9 N4 Cu2 120.4(10) . 4_556
C4 N2 C3 116.3(14) . .
C4 N2 Cu1 121.3(10) . .
C3 N2 Cu1 122.4(11) . .
N4 C9 C8 120.8(15) . .
N4 C9 H9A 119.6 . .
C8 C9 H9A 119.6 . .
Cu3 O5 H5WB 163.4 . .
Cu3 O5 H5WA 89.1 . .
H5WB O5 H5WA 107.5 . .
N1 C2 C3 120.5(13) . .
N1 C2 C1 116.1(13) . .
C3 C2 C1 123.3(14) . .
N2 C3 C2 121.2(14) . .
N2 C3 H3A 119.4 . .
C2 C3 H3A 119.4 . .
N2 C4 C5 123.2(15) . .
N2 C4 H4A 118.4 . .
C5 C4 H4A 118.4 . .
N1 C5 C4 120.6(15) . .
N1 C5 H5A 119.7 . .
C4 C5 H5A 119.7 . .
N4 C10 C7 120.9(14) . .
N4 C10 H10A 119.6 . .
C7 C10 H10A 119.6 . .
N3 C7 C10 121.9(13) . .
N3 C7 C6 113.4(13) . .
C10 C7 C6 124.3(14) . .
H1WA O1W H1WB 101.7 . .
H2WA O2W H2WB 102.6 . .

loop_
_geom_bond_atom_site_label_1
_geom_bond_atom_site_label_2
_geom_bond_distance
_geom_bond_site_symmetry_2
I1 Cu2 2.631(2) 5_566
I1 Cu2 2.649(2) .
I1 Cu1 2.650(2) .
I2 Cu1 2.655(2) 3
I2 Cu1 2.656(2) .
I2 Cu2 2.707(3) 3
Cu1 N2 2.091(13) .
Cu1 I2 2.655(2) 3
Cu1 Cu1 2.687(4) 3
Cu1 Cu2 2.703(3) .
Cu2 N4 2.096(13) 4_456
Cu2 I1 2.631(2) 5_566
Cu2 Cu2 2.660(4) 5_566
Cu2 I2 2.707(3) 3
Cu3 O3 1.929(12) .
Cu3 O1 1.961(11) .
Cu3 N3 1.999(13) .
Cu3 N1 2.010(13) .
Cu3 O5 2.227(14) .
O3 C6 1.274(19) .
O1 C1 1.290(19) .
O4 C6 1.233(19) .
O2 C1 1.23(2) .
N3 C8 1.33(2) .
N3 C7 1.33(2) .
N1 C5 1.33(2) .
N1 C2 1.350(18) .
C8 C9 1.38(2) .
C8 H8A 0.9300 .
C1 C2 1.49(2) .
C6 C7 1.52(2) .
N4 C10 1.339(19) .
N4 C9 1.344(19) .
N4 Cu2 2.096(13) 4_556
N2 C4 1.34(2) .
N2 C3 1.345(19) .
C9 H9A 0.9300 .
O5 H5WB 0.8507 .
O5 H5WA 0.8514 .
C2 C3 1.38(2) .
C3 H3A 0.9300 .
C4 C5 1.35(2) .
C4 H4A 0.9300 .
C5 H5A 0.9300 .
C10 C7 1.36(2) .
C10 H10A 0.9300 .
O1W H1WA 0.8505 .
O1W H1WB 0.8501 .
O2W H2WA 0.8522 .
O2W H2WB 0.8630 .

loop_
_geom_torsion_atom_site_label_1
_geom_torsion_atom_site_label_2
_geom_torsion_atom_site_label_3
_geom_torsion_atom_site_label_4
_geom_torsion
_geom_torsion_site_symmetry_1
_geom_torsion_site_symmetry_4
Cu2 I1 Cu1 N2 -131.2(4) 5_566 .
Cu2 I1 Cu1 N2 -98.8(4) . .
Cu2 I1 Cu1 I2 -10.99(12) 5_566 3
Cu2 I1 Cu1 I2 21.40(8) . 3
Cu2 I1 Cu1 I2 119.91(9) 5_566 .
Cu2 I1 Cu1 I2 152.30(10) . .
Cu2 I1 Cu1 Cu1 63.5(3) 5_566 3
Cu2 I1 Cu1 Cu1 95.9(3) . 3
Cu2 I1 Cu1 Cu2 -32.39(11) 5_566 .
Cu1 I2 Cu1 N2 96.6(4) 3 .
Cu2 I2 Cu1 N2 107.4(4) 3 .
Cu1 I2 Cu1 I1 -152.84(6) 3 .
Cu2 I2 Cu1 I1 -141.96(8) 3 .
Cu1 I2 Cu1 I2 -21.44(11) 3 3
Cu2 I2 Cu1 I2 -10.56(14) 3 3
Cu2 I2 Cu1 Cu1 10.88(6) 3 3
Cu1 I2 Cu1 Cu2 -96.6(2) 3 .
Cu2 I2 Cu1 Cu2 -85.7(2) 3 .
Cu2 I1 Cu2 N4 -124.2(4) 5_566 4_456
Cu1 I1 Cu2 N4 90.2(4) . 4_456
Cu2 I1 Cu2 I1 0.0 5_566 5_566
Cu1 I1 Cu2 I1 -145.55(12) . 5_566
Cu1 I1 Cu2 Cu2 -145.54(12) . 5_566
Cu2 I1 Cu2 Cu1 145.54(12) 5_566 .
Cu2 I1 Cu2 I2 124.90(13) 5_566 3
Cu1 I1 Cu2 I2 -20.65(8) . 3
N2 Cu1 Cu2 N4 -7.3(5) . 4_456
I1 Cu1 Cu2 N4 -106.3(4) . 4_456
I2 Cu1 Cu2 N4 95.7(4) 3 4_456
I2 Cu1 Cu2 N4 -174.0(4) . 4_456
Cu1 Cu1 Cu2 N4 106.4(4) 3 4_456
N2 Cu1 Cu2 I1 -164.3(4) . 5_566
I1 Cu1 Cu2 I1 96.67(19) . 5_566
I2 Cu1 Cu2 I1 -61.33(19) 3 5_566
I2 Cu1 Cu2 I1 29.0(3) . 5_566
Cu1 Cu1 Cu2 I1 -50.7(2) 3 5_566
N2 Cu1 Cu2 I1 99.0(4) . .
I2 Cu1 Cu2 I1 -158.00(8) 3 .
I2 Cu1 Cu2 I1 -67.7(2) . .
Cu1 Cu1 Cu2 I1 -147.32(8) 3 .
N2 Cu1 Cu2 Cu2 130.4(4) . 5_566
I1 Cu1 Cu2 Cu2 31.34(11) . 5_566
I2 Cu1 Cu2 Cu2 -126.66(13) 3 5_566
I2 Cu1 Cu2 Cu2 -36.3(3) . 5_566
Cu1 Cu1 Cu2 Cu2 -115.98(12) 3 5_566
N2 Cu1 Cu2 I2 -103.0(4) . 3
I1 Cu1 Cu2 I2 158.00(8) . 3
I2 Cu1 Cu2 I2 90.3(2) . 3
Cu1 Cu1 Cu2 I2 10.67(7) 3 3
N3 Cu3 O3 C6 4.1(13) . .
N1 Cu3 O3 C6 -161.5(13) . .
O5 Cu3 O3 C6 102.7(13) . .
N3 Cu3 O1 C1 -166.5(14) . .
N1 Cu3 O1 C1 -1.1(13) . .
O5 Cu3 O1 C1 94.0(14) . .
O3 Cu3 N3 C8 176.0(18) . .
O1 Cu3 N3 C8 -12.6(18) . .
N1 Cu3 N3 C8 -101(3) . .
O5 Cu3 N3 C8 79.6(18) . .
O3 Cu3 N3 C7 0.1(12) . .
O1 Cu3 N3 C7 171.6(12) . .
N1 Cu3 N3 C7 83(3) . .
O5 Cu3 N3 C7 -96.3(12) . .
O3 Cu3 N1 C5 -9.5(18) . .
O1 Cu3 N1 C5 178.9(17) . .
N3 Cu3 N1 C5 -91(3) . .
O5 Cu3 N1 C5 88.4(17) . .
O3 Cu3 N1 C2 173.1(12) . .
O1 Cu3 N1 C2 1.5(12) . .
N3 Cu3 N1 C2 91(2) . .
O5 Cu3 N1 C2 -89.0(12) . .
C7 N3 C8 C9 -5(3) . .
Cu3 N3 C8 C9 179.8(13) . .
Cu3 O1 C1 O2 -179.3(18) . .
Cu3 O1 C1 C2 0(2) . .
Cu3 O3 C6 O4 178.0(16) . .
Cu3 O3 C6 C7 -7(2) . .
I1 Cu1 N2 C4 123.5(12) . .
I2 Cu1 N2 C4 -1.8(14) 3 .
I2 Cu1 N2 C4 -124.7(12) . .
Cu1 Cu1 N2 C4 -63.5(13) 3 .
Cu2 Cu1 N2 C4 61.8(13) . .
I1 Cu1 N2 C3 -56.8(13) . .
I2 Cu1 N2 C3 177.9(12) 3 .
I2 Cu1 N2 C3 55.0(13) . .
Cu1 Cu1 N2 C3 116.1(12) 3 .
Cu2 Cu1 N2 C3 -118.5(12) . .
C10 N4 C9 C8 -3(2) . .
Cu2 N4 C9 C8 -170.6(13) 4_556 .
N3 C8 C9 N4 3(3) . .
C5 N1 C2 C3 -1(2) . .
Cu3 N1 C2 C3 176.6(13) . .
C5 N1 C2 C1 -179.5(15) . .
Cu3 N1 C2 C1 -1.8(19) . .
O2 C1 C2 N1 -179.3(18) . .
O1 C1 C2 N1 1(3) . .
O2 C1 C2 C3 2(3) . .
O1 C1 C2 C3 -177.3(16) . .
C4 N2 C3 C2 3(2) . .
Cu1 N2 C3 C2 -177.0(12) . .
N1 C2 C3 N2 -1(3) . .
C1 C2 C3 N2 177.6(16) . .
C3 N2 C4 C5 -3(3) . .
Cu1 N2 C4 C5 176.6(14) . .
C2 N1 C5 C4 1(3) . .
Cu3 N1 C5 C4 -176.4(13) . .
N2 C4 C5 N1 1(3) . .
C9 N4 C10 C7 5(2) . .
Cu2 N4 C10 C7 173.0(12) 4_556 .
C8 N3 C7 C10 7(3) . .
Cu3 N3 C7 C10 -176.4(13) . .
C8 N3 C7 C6 179.9(16) . .
Cu3 N3 C7 C6 -3.6(18) . .
N4 C10 C7 N3 -8(3) . .
N4 C10 C7 C6 -179.8(16) . .
O4 C6 C7 N3 -177.5(17) . .
O3 C6 C7 N3 7(2) . .
O4 C6 C7 C10 -5(3) . .
O3 C6 C7 C10 179.8(16) . .
